data_4081362
loop_
_publ_author_name
'Brunner, Henri'
'Kurosawa, Takaki'
'Muschiol, Manfred'
'Tsuno, Takashi'
'Bal\'azs, G\'abor'
'Bodensteiner, Michael'

_publ_section_title
;
 Tuning the Dissociation of the Fe--PPh2(OR) Bond in Chiral-at-Metal
 Complexes [CpFe(Prophos)PPh2(OR)]PF6(R = Me, Et,iPr,tBu). The
 Preparative Trick of N2Bubbling
;
_journal_issue 17
_journal_name_full Organometallics
_journal_page_first 4904
_journal_paper_doi 10.1021/om400631m
_journal_volume 32
_journal_year 2013
_chemical_absolute_configuration ad
_chemical_compound_source 'see text'
_chemical_formula_moiety 'C47 H48 Fe O P3, F6 P'
_chemical_formula_sum 'C47 H48 F6 Fe O P4'
_chemical_formula_weight 922.58
_chemical_name_systematic ?
_space_group_IT_number 19
_symmetry_cell_setting orthorhombic
_symmetry_Int_Tables_number 19
_symmetry_space_group_name_Hall 'P 2ac 2ab'
_symmetry_space_group_name_H-M 'P 21 21 21'
_atom_sites_solution_hydrogens geom
_atom_sites_solution_primary direct
_atom_sites_solution_secondary difmap
_cell_angle_alpha 90
_cell_angle_beta 90
_cell_angle_gamma 90
_cell_formula_units_Z 4
_cell_length_a 9.8728(2)
_cell_length_b 14.7452(3)
_cell_length_c 31.4174(5)
_cell_measurement_reflns_used 7676
_cell_measurement_temperature 123(1)
_cell_measurement_theta_max 70.5148
_cell_measurement_theta_min 2.9945
_cell_volume 4573.63(15)
_computing_cell_refinement
;
CrysAlisPro, Agilent Technologies,
Version 1.171.35.21 (release 20-01-2012 CrysAlis171 .NET)
(compiled Jan 23 2012,18:06:46)
;
_computing_data_collection
;
CrysAlisPro, Agilent Technologies,
Version 1.171.35.21 (release 20-01-2012 CrysAlis171 .NET)
(compiled Jan 23 2012,18:06:46)
;
_computing_data_reduction
;
CrysAlisPro, Agilent Technologies,
Version 1.171.35.21 (release 20-01-2012 CrysAlis171 .NET)
(compiled Jan 23 2012,18:06:46)
;
_computing_molecular_graphics 'SXGRAPH (Farrugia, 1999)'
_computing_publication_material 'PLATON (Spek, 2003)'
_computing_structure_refinement 'SHELXL-97 (Sheldrick, 1997)'
_computing_structure_solution 'SUPERFLIP (Palatinus, Chapuis, 2007)'
_diffrn_ambient_temperature 123(1)
_diffrn_detector_area_resol_mean 10.3546
_diffrn_measured_fraction_theta_full 0.989
_diffrn_measured_fraction_theta_max 0.974
_diffrn_measurement_device_type 'SuperNova,Single source at offset,Atlas'
_diffrn_measurement_method '\w scans'
_diffrn_radiation_monochromator mirror
_diffrn_radiation_probe x-ray
_diffrn_radiation_source 'SuperNova (Cu) X-ray Source'
_diffrn_radiation_type CuK\a
_diffrn_radiation_wavelength 1.54184
_diffrn_reflns_av_R_equivalents 0.0316
_diffrn_reflns_av_sigmaI/netI 0.0435
_diffrn_reflns_limit_h_max 11
_diffrn_reflns_limit_h_min -10
_diffrn_reflns_limit_k_max 17
_diffrn_reflns_limit_k_min -17
_diffrn_reflns_limit_l_max 34
_diffrn_reflns_limit_l_min -37
_diffrn_reflns_number 18941
_diffrn_reflns_reduction_process
;
;
_diffrn_reflns_theta_full 67.50
_diffrn_reflns_theta_max 70.65
_diffrn_reflns_theta_min 3.31
_exptl_absorpt_coefficient_mu 4.466
_exptl_absorpt_correction_T_max 0.956
_exptl_absorpt_correction_T_min 0.892
_exptl_absorpt_correction_type analytical
_exptl_absorpt_process_details
;
CrysAlisPro, Agilent Technologies,
Version 1.171.35.21 (release 20-01-2012 CrysAlis171 .NET)
(compiled Jan 23 2012,18:06:46)
Analytical numeric absorption correction using a multifaceted crystal
model based on expressions derived by R.C. Clark & J.S. Reid.
;
_exptl_crystal_colour orange
_exptl_crystal_density_diffrn 1.340
_exptl_crystal_density_method 'Not Measured'
_exptl_crystal_description rod
_exptl_crystal_F_000 1912
_exptl_crystal_size_max 0.10
_exptl_crystal_size_mid 0.05
_exptl_crystal_size_min 0.03
_platon_squeeze_details
;
;
_refine_diff_density_max 0.221
_refine_diff_density_min -0.269
_refine_diff_density_rms 0.043
_refine_ls_abs_structure_details 'Flack H.D. (1983), Acta Cryst. A39, 876-881'
_refine_ls_abs_structure_Flack -0.004(4)
_refine_ls_extinction_method none
_refine_ls_goodness_of_fit_ref 1.016
_refine_ls_hydrogen_treatment constr
_refine_ls_matrix_type full
_refine_ls_number_parameters 595
_refine_ls_number_reflns 8225
_refine_ls_number_restraints 57
_refine_ls_restrained_S_all 1.019
_refine_ls_R_factor_all 0.0449
_refine_ls_R_factor_gt 0.0356
_refine_ls_shift/su_max 0.002
_refine_ls_shift/su_mean 0.000
_refine_ls_structure_factor_coef Fsqd
_refine_ls_weighting_details 'calc w=1/[\s^2^(Fo^2^)+(0.0403P)^2^+0.6586P] where P=(Fo^2^+2Fc^2^)/3'
_refine_ls_weighting_scheme calc
_refine_ls_wR_factor_gt 0.0795
_refine_ls_wR_factor_ref 0.0832
_reflns_number_gt 7103
_reflns_number_total 8225
_reflns_threshold_expression >2\s(i)
_cod_data_source_file om400631m_si_001.cif
_cod_data_source_block (RFe,RC)-[CpFe(Prophos)PPh2(OiPr)]PF6
_cod_depositor_comments
;
The following automatic conversions were performed:

'_symmetry_cell_setting' value 'Orthorhombic' changed to
'orthorhombic' according to
/home/saulius/struct/CIF-dictionaries/cif_core.dic dictionary named
'cif_core.dic' version 2.4.2 from 2011-04-26.

Automatic conversion script
Id: cif_fix_values 1891 2012-01-12 08:04:46Z andrius 
;
_cod_database_code 4081362

loop_
_symmetry_equiv_pos_site_id
_symmetry_equiv_pos_as_xyz
1 x,y,z
2 1/2-x,-y,1/2+z
3 1/2+x,1/2-y,-z
4 -x,1/2+y,1/2-z

loop_
_atom_site_aniso_label
_atom_site_aniso_U_11
_atom_site_aniso_U_22
_atom_site_aniso_U_33
_atom_site_aniso_U_23
_atom_site_aniso_U_13
_atom_site_aniso_U_12
Fe1 0.0215(2) 0.0350(2) 0.0252(2) 0.0027(2) -0.0014(2) -0.0047(2)
P1 0.0262(4) 0.0453(5) 0.0244(4) 0.0018(3) -0.0005(3) -0.0054(3)
P2 0.0218(3) 0.0290(4) 0.0241(3) 0.0001(3) -0.0010(3) -0.0007(3)
P3 0.0261(3) 0.0295(4) 0.0312(3) 0.0033(3) -0.0012(3) -0.0025(3)
O1 0.0279(10) 0.0425(12) 0.0259(10) -0.0022(8) -0.0022(8) -0.0058(9)
C1 0.0336(16) 0.0404(18) 0.0459(18) 0.0103(16) -0.0036(15) -0.0124(14)
C2 0.0263(14) 0.0464(19) 0.0394(16) -0.0033(15) -0.0004(13) -0.0119(14)
C3 0.0209(13) 0.0453(19) 0.0317(15) 0.0041(14) -0.0065(12) -0.0073(13)
C4 0.0206(14) 0.051(2) 0.0375(17) -0.0001(14) -0.0005(12) -0.0069(13)
C5 0.0263(15) 0.055(2) 0.0333(16) 0.0060(14) 0.0009(13) -0.0156(14)
C6 0.0319(16) 0.053(2) 0.0260(15) 0.0087(13) -0.0005(13) -0.0117(15)
C7 0.0412(19) 0.055(2) 0.0339(17) 0.0086(15) -0.0031(15) -0.0152(17)
C8 0.051(2) 0.054(2) 0.047(2) 0.0169(17) -0.0050(17) -0.0158(19)
C9 0.057(2) 0.073(3) 0.044(2) 0.0294(19) -0.0183(18) -0.022(2)
C10 0.069(3) 0.069(3) 0.0385(18) 0.0211(18) -0.0171(18) -0.028(2)
C11 0.055(2) 0.063(2) 0.0331(17) 0.0100(16) -0.0054(16) -0.0269(19)
C12 0.0294(16) 0.065(2) 0.0268(16) -0.0087(16) 0.0000(13) -0.0060(16)
C13 0.044(2) 0.088(3) 0.047(2) -0.003(2) 0.0104(18) -0.013(2)
C14 0.055(3) 0.104(4) 0.052(2) -0.010(2) 0.027(2) -0.008(3)
C15 0.043(2) 0.101(4) 0.065(3) -0.021(3) 0.001(2) 0.009(3)
C16 0.046(2) 0.093(3) 0.041(2) -0.021(2) -0.0113(18) 0.016(2)
C17 0.0402(18) 0.062(2) 0.0291(16) -0.0110(16) -0.0034(14) 0.0059(18)
C18 0.0353(17) 0.052(2) 0.0270(15) -0.0054(13) -0.0015(14) -0.0127(15)
C19 0.0373(19) 0.076(3) 0.0399(19) -0.0021(18) -0.0075(15) -0.0134(18)
C20 0.054(2) 0.0440(19) 0.0384(18) -0.0042(15) -0.0013(16) -0.0113(17)
C21 0.0173(13) 0.0350(16) 0.0299(14) -0.0004(12) -0.0011(11) 0.0010(12)
C22 0.0229(14) 0.0373(17) 0.0318(15) -0.0024(12) 0.0006(12) -0.0013(12)
C23 0.0290(15) 0.0460(19) 0.0327(16) -0.0084(13) -0.0022(13) 0.0008(13)
C24 0.0219(14) 0.064(2) 0.0244(14) -0.0032(14) -0.0002(12) 0.0030(15)
C25 0.0231(14) 0.0510(19) 0.0290(15) 0.0088(14) 0.0002(12) 0.0047(13)
C26 0.0232(14) 0.0343(16) 0.0317(15) -0.0006(12) 0.0016(12) 0.0017(12)
C27 0.0223(13) 0.0304(15) 0.0224(13) -0.0010(11) 0.0006(11) -0.0007(11)
C28 0.0266(15) 0.0406(18) 0.0323(15) -0.0016(12) -0.0010(13) 0.0014(13)
C29 0.0348(16) 0.0324(16) 0.0432(18) -0.0064(13) -0.0052(14) -0.0019(14)
C30 0.0468(18) 0.0354(18) 0.0356(16) -0.0032(13) 0.0046(14) 0.0084(15)
C31 0.0325(16) 0.0438(19) 0.0377(18) -0.0008(14) 0.0007(14) 0.0099(14)
C32 0.0251(15) 0.0371(18) 0.0333(16) -0.0001(13) 0.0008(13) -0.0005(13)
C33 0.0218(13) 0.0274(15) 0.0284(15) 0.0014(12) -0.0008(11) -0.0015(11)
C34 0.0224(13) 0.0282(15) 0.0296(14) -0.0010(12) -0.0012(11) -0.0034(13)
C35 0.0251(14) 0.0341(18) 0.0440(18) 0.0028(13) 0.0025(13) 0.0016(12)
C36 0.0321(16) 0.0284(16) 0.0401(17) 0.0026(13) 0.0005(13) 0.0020(13)
C37 0.0416(18) 0.0385(18) 0.050(2) 0.0039(15) 0.0047(16) -0.0076(15)
C38 0.052(2) 0.0289(17) 0.071(3) -0.0015(16) 0.0059(19) -0.0139(16)
C39 0.045(2) 0.0388(19) 0.070(2) -0.0149(18) 0.0047(19) -0.0082(17)
C40 0.0442(19) 0.0356(18) 0.052(2) -0.0072(15) 0.0002(16) 0.0004(16)
C41 0.0335(16) 0.0300(16) 0.0470(18) -0.0010(14) 0.0034(15) -0.0022(14)
C42 0.0315(15) 0.0386(18) 0.0369(17) 0.0076(14) 0.0018(14) 0.0025(14)
C43 0.0338(16) 0.050(2) 0.0387(17) 0.0052(15) -0.0022(14) 0.0038(15)
C44 0.0373(18) 0.070(3) 0.0462(19) 0.0046(18) -0.0109(15) 0.0021(18)
C45 0.045(2) 0.083(3) 0.052(2) 0.017(2) -0.0128(18) 0.021(2)
C46 0.060(3) 0.059(3) 0.059(2) 0.012(2) -0.011(2) 0.018(2)
C47 0.048(2) 0.046(2) 0.052(2) 0.0087(16) -0.0076(17) 0.0083(17)
P4A 0.0650(17) 0.0398(19) 0.064(2) 0.0071(15) -0.0254(17) -0.0239(14)
F1A 0.067(3) 0.069(4) 0.092(6) -0.026(3) -0.040(3) 0.016(3)
F2A 0.083(4) 0.217(8) 0.057(3) 0.035(4) 0.018(3) -0.010(5)
F3A 0.073(3) 0.044(3) 0.061(3) 0.006(2) 0.008(2) -0.010(2)
F4A 0.088(4) 0.084(4) 0.115(5) 0.015(3) -0.051(4) -0.030(3)
F5A 0.119(5) 0.128(6) 0.111(5) -0.087(5) -0.005(5) 0.018(5)
F6A 0.194(11) 0.077(7) 0.332(17) 0.081(8) -0.158(11) -0.083(7)
P4 0.117(6) 0.055(4) 0.063(4) -0.007(2) 0.005(3) 0.007(3)
F1 0.33(3) 0.142(13) 0.043(5) 0.002(6) -0.024(10) 0.041(15)
F2 0.080(7) 0.107(8) 0.238(16) -0.021(10) 0.056(9) -0.020(6)
F3 0.239(15) 0.054(6) 0.131(13) -0.027(7) -0.075(11) -0.016(8)
F4 0.205(13) 0.093(7) 0.126(8) 0.025(6) -0.107(9) -0.007(8)
F5 0.135(9) 0.114(8) 0.216(13) 0.095(8) 0.091(9) 0.034(7)
F6 0.200(14) 0.051(7) 0.130(9) -0.050(7) -0.032(9) 0.006(7)

loop_
_atom_site_label
_atom_site_type_symbol
_atom_site_thermal_displace_type
_atom_site_fract_x
_atom_site_fract_y
_atom_site_fract_z
_atom_site_occupancy
_atom_site_U_iso_or_equiv
_atom_site_calc_flag
_atom_site_refinement_flags
_atom_site_disorder_assembly
_atom_site_disorder_group
Fe1 Fe Uani 0.89097(4) 1.03646(3) 0.58327(1) 1.000 0.0272(1) d . . .
P1 P Uani 0.94746(8) 1.08708(6) 0.64754(2) 1.000 0.0320(3) d . . .
P2 P Uani 0.98133(7) 1.14893(5) 0.54598(2) 1.000 0.0250(2) d . . .
P3 P Uani 1.08658(7) 0.96172(5) 0.56667(2) 1.000 0.0289(2) d . . .
O1 O Uani 1.07253(19) 1.15797(14) 0.64691(6) 1.000 0.0321(6) d . . .
C1 C Uani 0.7607(3) 0.9218(2) 0.58676(11) 1.000 0.0400(10) d . . .
C2 C Uani 0.7598(3) 0.9576(2) 0.54464(10) 1.000 0.0374(10) d . . .
C3 C Uani 0.7128(3) 1.0486(2) 0.54676(9) 1.000 0.0326(9) d . . .
C4 C Uani 0.6860(3) 1.0690(2) 0.59013(10) 1.000 0.0364(10) d . . .
C5 C Uani 0.7143(3) 0.9902(2) 0.61451(10) 1.000 0.0382(10) d . . .
C6 C Uani 0.9879(3) 0.9982(2) 0.68627(9) 1.000 0.0370(10) d . . .
C7 C Uani 0.9804(3) 0.9081(2) 0.67430(10) 1.000 0.0434(11) d . . .
C8 C Uani 1.0199(4) 0.8385(3) 0.70124(11) 1.000 0.0507(12) d . . .
C9 C Uani 1.0716(4) 0.8585(3) 0.74072(11) 1.000 0.0580(14) d . . .
C10 C Uani 1.0766(4) 0.9479(3) 0.75418(11) 1.000 0.0588(15) d . . .
C11 C Uani 1.0343(4) 1.0180(3) 0.72779(10) 1.000 0.0504(11) d . . .
C12 C Uani 0.8148(3) 1.1532(3) 0.67516(10) 1.000 0.0404(10) d . . .
C13 C Uani 0.7351(4) 1.1159(3) 0.70767(12) 1.000 0.0597(14) d . . .
C14 C Uani 0.6303(4) 1.1698(4) 0.72544(13) 1.000 0.0703(18) d . . .
C15 C Uani 0.6099(4) 1.2557(4) 0.71233(14) 1.000 0.0697(18) d . . .
C16 C Uani 0.6876(4) 1.2920(3) 0.68049(12) 1.000 0.0600(14) d . . .
C17 C Uani 0.7900(4) 1.2403(3) 0.66221(10) 1.000 0.0438(10) d . . .
C18 C Uani 1.1218(3) 1.2127(2) 0.68340(10) 1.000 0.0381(10) d . . .
C19 C Uani 1.2587(4) 1.1765(3) 0.69692(11) 1.000 0.0511(13) d . . .
C20 C Uani 1.1288(4) 1.3105(2) 0.66915(11) 1.000 0.0455(11) d . . .
C21 C Uani 0.9516(3) 1.1467(2) 0.48760(9) 1.000 0.0274(8) d . . .
C22 C Uani 0.9298(3) 1.0646(2) 0.46694(9) 1.000 0.0307(9) d . . .
C23 C Uani 0.9204(3) 1.0598(2) 0.42274(9) 1.000 0.0359(10) d . . .
C24 C Uani 0.9295(3) 1.1378(2) 0.39854(9) 1.000 0.0368(9) d . . .
C25 C Uani 0.9494(3) 1.2207(2) 0.41860(9) 1.000 0.0344(9) d . . .
C26 C Uani 0.9614(3) 1.2256(2) 0.46286(9) 1.000 0.0297(9) d . . .
C27 C Uani 0.9527(3) 1.26935(19) 0.55752(8) 1.000 0.0250(8) d . . .
C28 C Uani 1.0578(3) 1.3302(2) 0.56253(9) 1.000 0.0332(9) d . . .
C29 C Uani 1.0313(3) 1.4205(2) 0.57227(10) 1.000 0.0368(10) d . . .
C30 C Uani 0.8998(3) 1.4499(2) 0.57714(9) 1.000 0.0393(10) d . . .
C31 C Uani 0.7935(3) 1.3903(2) 0.57139(10) 1.000 0.0380(10) d . . .
C32 C Uani 0.8189(3) 1.3003(2) 0.56118(9) 1.000 0.0318(9) d . . .
C33 C Uani 1.1662(3) 1.13671(19) 0.54686(9) 1.000 0.0259(8) d . . .
C34 C Uani 1.1969(3) 1.0393(2) 0.53415(9) 1.000 0.0267(8) d . . .
C35 C Uani 1.3494(3) 1.0184(2) 0.53452(10) 1.000 0.0344(10) d . . .
C36 C Uani 1.0629(3) 0.8629(2) 0.53207(10) 1.000 0.0335(9) d . . .
C37 C Uani 0.9978(3) 0.7861(2) 0.54882(12) 1.000 0.0434(11) d . . .
C38 C Uani 0.9780(4) 0.7096(2) 0.52360(13) 1.000 0.0506(13) d . . .
C39 C Uani 1.0201(4) 0.7085(2) 0.48166(13) 1.000 0.0513(11) d . . .
C40 C Uani 1.0827(3) 0.7834(2) 0.46462(11) 1.000 0.0439(11) d . . .
C41 C Uani 1.1054(3) 0.8603(2) 0.48975(10) 1.000 0.0368(10) d . . .
C42 C Uani 1.2113(3) 0.9174(2) 0.60491(10) 1.000 0.0357(10) d . . .
C43 C Uani 1.2659(3) 0.9779(2) 0.63474(10) 1.000 0.0408(10) d . . .
C44 C Uani 1.3689(3) 0.9498(3) 0.66231(11) 1.000 0.0512(13) d . . .
C45 C Uani 1.4153(4) 0.8613(3) 0.66083(13) 1.000 0.0600(14) d . . .
C46 C Uani 1.3639(4) 0.8027(3) 0.63176(13) 1.000 0.0593(16) d . . .
C47 C Uani 1.2618(4) 0.8294(3) 0.60365(12) 1.000 0.0487(12) d . . .
P4A P Uani 1.2889(5) 1.1319(3) 0.83565(16) 0.600 0.0563(11) d DP B 2
F1A F Uani 1.1651(6) 1.1425(5) 0.8055(2) 0.600 0.076(3) d DP B 2
F2A F Uani 1.3744(6) 1.0989(6) 0.79520(16) 0.600 0.119(3) d DP B 2
F3A F Uani 1.2613(6) 1.0307(4) 0.8448(2) 0.600 0.0593(17) d DP B 2
F4A F Uani 1.4282(6) 1.1260(4) 0.8629(2) 0.600 0.096(3) d DP B 2
F5A F Uani 1.2077(7) 1.1618(5) 0.8760(2) 0.600 0.119(3) d DP B 2
F6A F Uani 1.3237(12) 1.2321(5) 0.8266(5) 0.600 0.201(7) d DP B 2
P4 P Uani 1.2697(9) 1.1390(6) 0.8405(3) 0.400 0.078(3) d DP A 1
F1 F Uani 1.2089(18) 1.1631(12) 0.7972(4) 0.400 0.172(11) d DP A 1
F2 F Uani 1.4153(10) 1.1491(8) 0.8218(6) 0.400 0.142(6) d DP A 1
F3 F Uani 1.2625(18) 1.0343(7) 0.8301(4) 0.400 0.141(7) d DP A 1
F4 F Uani 1.3287(15) 1.1068(6) 0.8852(3) 0.400 0.141(6) d DP A 1
F5 F Uani 1.1204(11) 1.1341(7) 0.8601(4) 0.400 0.155(6) d DP A 1
F6 F Uani 1.2739(17) 1.2386(7) 0.8529(4) 0.400 0.127(6) d DP A 1
H1A H Uiso 0.78780 0.86240 0.59470 1.000 0.0480 c R . .
H2A H Uiso 0.78610 0.92610 0.51960 1.000 0.0450 c R . .
H3A H Uiso 0.70130 1.08860 0.52330 1.000 0.0390 c R . .
H4A H Uiso 0.65470 1.12540 0.60090 1.000 0.0440 c R . .
H5A H Uiso 0.70380 0.98450 0.64440 1.000 0.0460 c R . .
H7 H Uiso 0.94710 0.89340 0.64680 1.000 0.0520 c R . .
H8 H Uiso 1.01120 0.77720 0.69240 1.000 0.0610 c R . .
H9 H Uiso 1.10370 0.81130 0.75870 1.000 0.0700 c R . .
H10 H Uiso 1.10940 0.96140 0.78190 1.000 0.0710 c R . .
H11 H Uiso 1.03650 1.07890 0.73760 1.000 0.0600 c R . .
H13 H Uiso 0.75090 1.05590 0.71760 1.000 0.0720 c R . .
H14 H Uiso 0.57360 1.14500 0.74690 1.000 0.0840 c R . .
H15 H Uiso 0.54110 1.29140 0.72530 1.000 0.0840 c R . .
H16 H Uiso 0.67170 1.35210 0.67090 1.000 0.0720 c R . .
H17 H Uiso 0.84390 1.26600 0.64030 1.000 0.0530 c R . .
H18 H Uiso 1.05660 1.20710 0.70760 1.000 0.0460 c R . .
H19A H Uiso 1.29360 1.21300 0.72060 1.000 0.0610 c R . .
H19B H Uiso 1.32180 1.17990 0.67290 1.000 0.0610 c R . .
H19C H Uiso 1.24940 1.11330 0.70610 1.000 0.0610 c R . .
H20A H Uiso 1.19070 1.31560 0.64490 1.000 0.0540 c R . .
H20B H Uiso 1.16190 1.34810 0.69260 1.000 0.0540 c R . .
H20C H Uiso 1.03830 1.33100 0.66070 1.000 0.0540 c R . .
H22 H Uiso 0.92110 1.01070 0.48330 1.000 0.0370 c R . .
H23 H Uiso 0.90760 1.00280 0.40920 1.000 0.0430 c R . .
H24 H Uiso 0.92220 1.13480 0.36840 1.000 0.0440 c R . .
H25 H Uiso 0.95500 1.27460 0.40210 1.000 0.0410 c R . .
H26 H Uiso 0.97620 1.28250 0.47620 1.000 0.0360 c R . .
H28 H Uiso 1.14880 1.31030 0.55930 1.000 0.0400 c R . .
H29 H Uiso 1.10410 1.46200 0.57560 1.000 0.0440 c R . .
H30 H Uiso 0.88220 1.51130 0.58450 1.000 0.0470 c R . .
H31 H Uiso 0.70280 1.41090 0.57440 1.000 0.0460 c R . .
H32 H Uiso 0.74570 1.25970 0.55670 1.000 0.0380 c R . .
H33A H Uiso 1.20850 1.17950 0.52660 1.000 0.0310 c R . .
H33B H Uiso 1.20170 1.14940 0.57570 1.000 0.0310 c R . .
H34 H Uiso 1.16650 1.03270 0.50390 1.000 0.0320 c R . .
H35A H Uiso 1.38520 1.02740 0.56330 1.000 0.0410 c R . .
H35B H Uiso 1.39610 1.05920 0.51470 1.000 0.0410 c R . .
H35C H Uiso 1.36410 0.95540 0.52580 1.000 0.0410 c R . .
H37 H Uiso 0.96710 0.78630 0.57750 1.000 0.0520 c R . .
H38 H Uiso 0.93510 0.65770 0.53540 1.000 0.0610 c R . .
H39 H Uiso 1.00570 0.65600 0.46470 1.000 0.0610 c R . .
H40 H Uiso 1.11070 0.78300 0.43570 1.000 0.0530 c R . .
H41 H Uiso 1.15020 0.91130 0.47780 1.000 0.0440 c R . .
H43 H Uiso 1.23280 1.03830 0.63620 1.000 0.0490 c R . .
H44 H Uiso 1.40700 0.99150 0.68200 1.000 0.0610 c R . .
H45 H Uiso 1.48310 0.84160 0.68020 1.000 0.0720 c R . .
H46 H Uiso 1.39800 0.74250 0.63050 1.000 0.0710 c R . .
H47 H Uiso 1.22680 0.78730 0.58360 1.000 0.0590 c R . .

loop_
_atom_type_symbol
_atom_type_description
_atom_type_scat_dispersion_real
_atom_type_scat_dispersion_imag
_atom_type_scat_source
C C 0.0181 0.0091 ' International Tables Vol C Tables 4.2.6.8 and 6.1.1.4'
H H 0.0000 0.0000 ' International Tables Vol C Tables 4.2.6.8 and 6.1.1.4'
F F 0.0727 0.0534 ' International Tables Vol C Tables 4.2.6.8 and 6.1.1.4'
Fe Fe -1.1336 3.1974 ' International Tables Vol C Tables 4.2.6.8 and 6.1.1.4'
O O 0.0492 0.0322 ' International Tables Vol C Tables 4.2.6.8 and 6.1.1.4'
P P 0.2955 0.4335 ' International Tables Vol C Tables 4.2.6.8 and 6.1.1.4'

loop_
_geom_angle_atom_site_label_1
_geom_angle_atom_site_label_2
_geom_angle_atom_site_label_3
_geom_angle
_geom_angle_publ_flag
P1 Fe1 P2 97.34(3) yes
P1 Fe1 P3 99.05(3) yes
P1 Fe1 C1 111.82(10) yes
P1 Fe1 C2 148.91(9) yes
P1 Fe1 C3 132.45(8) yes
P1 Fe1 C4 94.14(9) yes
P1 Fe1 C5 83.90(9) yes
P2 Fe1 P3 84.26(3) yes
P2 Fe1 C1 149.86(10) yes
P2 Fe1 C2 110.68(9) yes
P2 Fe1 C3 89.12(8) yes
P2 Fe1 C4 105.79(9) yes
P2 Fe1 C5 144.91(9) yes
P3 Fe1 C1 98.02(8) yes
P3 Fe1 C2 96.95(8) yes
P3 Fe1 C3 128.49(8) yes
P3 Fe1 C4 162.30(9) yes
P3 Fe1 C5 130.38(8) yes
C1 Fe1 C2 39.18(12) yes
C1 Fe1 C3 65.85(12) yes
C1 Fe1 C4 65.91(11) yes
C1 Fe1 C5 38.82(12) yes
C2 Fe1 C3 39.27(11) yes
C2 Fe1 C4 66.05(12) yes
C2 Fe1 C5 65.50(12) yes
C3 Fe1 C4 39.54(12) yes
C3 Fe1 C5 65.89(12) yes
C4 Fe1 C5 39.45(12) yes
Fe1 P1 O1 113.40(8) yes
Fe1 P1 C6 114.68(10) yes
Fe1 P1 C12 115.18(10) yes
O1 P1 C6 107.69(12) yes
O1 P1 C12 101.87(15) yes
C6 P1 C12 102.70(15) yes
Fe1 P2 C21 116.41(10) yes
Fe1 P2 C27 123.88(9) yes
Fe1 P2 C33 108.59(9) yes
C21 P2 C27 100.83(13) yes
C21 P2 C33 99.81(13) yes
C27 P2 C33 104.21(13) yes
Fe1 P3 C34 108.67(10) yes
Fe1 P3 C36 114.28(10) yes
Fe1 P3 C42 126.02(10) yes
C34 P3 C36 103.60(13) yes
C34 P3 C42 100.55(13) yes
C36 P3 C42 100.97(14) yes
F5A P4A F6A 89.6(6) yes
F2A P4A F4A 87.5(4) yes
F1A P4A F2A 87.8(4) yes
F1A P4A F3A 94.1(4) yes
F1A P4A F4A 173.6(5) yes
F1A P4A F5A 93.6(4) yes
F1A P4A F6A 88.1(6) yes
F2A P4A F3A 87.0(4) yes
F4A P4A F6A 87.7(6) yes
F2A P4A F5A 178.2(5) yes
F2A P4A F6A 91.6(7) yes
F3A P4A F4A 90.0(4) yes
F3A P4A F5A 91.8(4) yes
F3A P4A F6A 177.3(6) yes
F4A P4A F5A 91.3(4) yes
F1 P4 F3 91.5(9) yes
F1 P4 F2 90.3(10) yes
F1 P4 F4 175.9(10) yes
F1 P4 F5 89.5(9) yes
F1 P4 F6 90.8(10) yes
F2 P4 F3 93.3(9) yes
F2 P4 F4 91.4(9) yes
F2 P4 F5 177.1(9) yes
F2 P4 F6 88.8(9) yes
F3 P4 F4 84.7(7) yes
F3 P4 F5 89.7(9) yes
F3 P4 F6 176.9(10) yes
F4 P4 F5 89.1(8) yes
F4 P4 F6 93.0(8) yes
F5 P4 F6 88.3(9) yes
P1 O1 C18 126.30(17) yes
Fe1 C1 C2 70.21(17) yes
Fe1 C1 C5 70.10(17) yes
C2 C1 C5 107.9(3) no
Fe1 C2 C3 69.82(17) yes
C1 C2 C3 108.0(3) no
Fe1 C2 C1 70.61(17) yes
Fe1 C3 C4 69.59(17) yes
C2 C3 C4 107.8(3) no
Fe1 C3 C2 70.90(17) yes
C3 C4 C5 107.9(3) no
Fe1 C4 C3 70.87(17) yes
Fe1 C4 C5 71.17(17) yes
Fe1 C5 C4 69.38(17) yes
C1 C5 C4 108.4(3) no
Fe1 C5 C1 71.08(17) yes
P1 C6 C7 119.7(2) yes
P1 C6 C11 122.4(3) yes
C7 C6 C11 117.8(3) no
C6 C7 C8 122.0(3) no
C7 C8 C9 119.8(4) no
C8 C9 C10 119.6(4) no
C9 C10 C11 121.0(3) no
C6 C11 C10 119.7(4) no
C13 C12 C17 119.0(3) no
P1 C12 C13 122.2(3) yes
P1 C12 C17 118.8(3) yes
C12 C13 C14 118.4(4) no
C13 C14 C15 121.0(4) no
C14 C15 C16 120.5(4) no
C15 C16 C17 119.7(4) no
C12 C17 C16 121.4(3) no
C19 C18 C20 112.3(3) no
O1 C18 C19 108.5(2) yes
O1 C18 C20 107.8(2) yes
C22 C21 C26 118.3(3) no
P2 C21 C22 120.1(2) yes
P2 C21 C26 121.4(2) yes
C21 C22 C23 121.3(3) no
C22 C23 C24 120.1(3) no
C23 C24 C25 119.5(3) no
C24 C25 C26 120.6(3) no
C21 C26 C25 120.2(3) no
C28 C27 C32 119.2(3) no
P2 C27 C28 122.4(2) yes
P2 C27 C32 118.5(2) yes
C27 C28 C29 120.4(3) no
C28 C29 C30 120.2(3) no
C29 C30 C31 120.1(3) no
C30 C31 C32 120.1(3) no
C27 C32 C31 120.0(3) no
P2 C33 C34 106.7(2) yes
P3 C34 C35 116.2(2) yes
C33 C34 C35 112.5(2) no
P3 C34 C33 108.4(2) yes
P3 C36 C37 118.5(2) yes
P3 C36 C41 123.3(2) yes
C37 C36 C41 118.2(3) no
C36 C37 C38 120.3(3) no
C37 C38 C39 120.7(3) no
C38 C39 C40 119.8(3) no
C39 C40 C41 120.2(3) no
C36 C41 C40 120.8(3) no
P3 C42 C43 117.9(2) yes
P3 C42 C47 123.6(3) yes
C43 C42 C47 118.4(3) no
C42 C43 C44 120.3(3) no
C43 C44 C45 120.0(3) no
C44 C45 C46 120.0(4) no
C45 C46 C47 121.1(4) no
C42 C47 C46 120.3(4) no
Fe1 C1 H1A 125.00 no
C2 C1 H1A 126.00 no
C5 C1 H1A 126.00 no
C1 C2 H2A 126.00 no
C3 C2 H2A 126.00 no
Fe1 C2 H2A 125.00 no
Fe1 C3 H3A 125.00 no
C4 C3 H3A 126.00 no
C2 C3 H3A 126.00 no
Fe1 C4 H4A 124.00 no
C3 C4 H4A 126.00 no
C5 C4 H4A 126.00 no
Fe1 C5 H5A 125.00 no
C1 C5 H5A 126.00 no
C4 C5 H5A 126.00 no
C8 C7 H7 119.00 no
C6 C7 H7 119.00 no
C7 C8 H8 120.00 no
C9 C8 H8 120.00 no
C8 C9 H9 120.00 no
C10 C9 H9 120.00 no
C11 C10 H10 120.00 no
C9 C10 H10 119.00 no
C10 C11 H11 120.00 no
C6 C11 H11 120.00 no
C12 C13 H13 121.00 no
C14 C13 H13 121.00 no
C13 C14 H14 120.00 no
C15 C14 H14 119.00 no
C16 C15 H15 120.00 no
C14 C15 H15 120.00 no
C15 C16 H16 120.00 no
C17 C16 H16 120.00 no
C16 C17 H17 119.00 no
C12 C17 H17 119.00 no
C20 C18 H18 109.00 no
O1 C18 H18 109.00 no
C19 C18 H18 109.00 no
C18 C19 H19C 110.00 no
C18 C19 H19A 109.00 no
C18 C19 H19B 109.00 no
H19A C19 H19C 109.00 no
H19B C19 H19C 110.00 no
H19A C19 H19B 109.00 no
C18 C20 H20C 109.00 no
H20A C20 H20B 110.00 no
C18 C20 H20A 109.00 no
C18 C20 H20B 109.00 no
H20B C20 H20C 110.00 no
H20A C20 H20C 110.00 no
C21 C22 H22 119.00 no
C23 C22 H22 119.00 no
C24 C23 H23 120.00 no
C22 C23 H23 120.00 no
C25 C24 H24 120.00 no
C23 C24 H24 120.00 no
C26 C25 H25 120.00 no
C24 C25 H25 120.00 no
C21 C26 H26 120.00 no
C25 C26 H26 120.00 no
C29 C28 H28 120.00 no
C27 C28 H28 120.00 no
C28 C29 H29 120.00 no
C30 C29 H29 120.00 no
C29 C30 H30 120.00 no
C31 C30 H30 120.00 no
C32 C31 H31 120.00 no
C30 C31 H31 120.00 no
C27 C32 H32 120.00 no
C31 C32 H32 120.00 no
C34 C33 H33A 110.00 no
P2 C33 H33B 110.00 no
P2 C33 H33A 110.00 no
C34 C33 H33B 110.00 no
H33A C33 H33B 109.00 no
P3 C34 H34 106.00 no
C33 C34 H34 106.00 no
C35 C34 H34 106.00 no
C34 C35 H35B 109.00 no
C34 C35 H35A 109.00 no
H35A C35 H35C 109.00 no
C34 C35 H35C 109.00 no
H35A C35 H35B 109.00 no
H35B C35 H35C 110.00 no
C38 C37 H37 120.00 no
C36 C37 H37 120.00 no
C39 C38 H38 120.00 no
C37 C38 H38 120.00 no
C38 C39 H39 120.00 no
C40 C39 H39 120.00 no
C39 C40 H40 120.00 no
C41 C40 H40 120.00 no
C40 C41 H41 120.00 no
C36 C41 H41 120.00 no
C42 C43 H43 120.00 no
C44 C43 H43 120.00 no
C45 C44 H44 120.00 no
C43 C44 H44 120.00 no
C44 C45 H45 120.00 no
C46 C45 H45 120.00 no
C47 C46 H46 120.00 no
C45 C46 H46 119.00 no
C46 C47 H47 120.00 no
C42 C47 H47 120.00 no

loop_
_geom_bond_atom_site_label_1
_geom_bond_atom_site_label_2
_geom_bond_distance
_geom_bond_publ_flag
Fe1 P1 2.2238(8) yes
Fe1 P2 2.2178(8) yes
Fe1 P3 2.2839(8) yes
Fe1 C1 2.127(3) yes
Fe1 C2 2.122(3) yes
Fe1 C3 2.108(3) yes
Fe1 C4 2.091(3) yes
Fe1 C5 2.114(3) yes
P1 O1 1.618(2) yes
P1 C6 1.832(3) yes
P1 C12 1.849(4) yes
P2 C21 1.858(3) yes
P2 C27 1.834(3) yes
P2 C33 1.834(3) yes
P3 C34 1.881(3) yes
P3 C36 1.833(3) yes
P3 C42 1.840(3) yes
P4A F1A 1.554(8) yes
P4A F2A 1.601(8) yes
P4A F3A 1.544(7) yes
P4A F4A 1.622(8) yes
P4A F5A 1.563(8) yes
P4A F6A 1.543(9) yes
P4 F1 1.529(17) yes
P4 F2 1.560(15) yes
P4 F3 1.580(14) yes
P4 F4 1.593(14) yes
P4 F5 1.599(14) yes
P4 F6 1.520(14) yes
O1 C18 1.484(4) yes
C1 C5 1.410(4) no
C1 C2 1.425(5) no
C2 C3 1.421(4) no
C3 C4 1.420(4) no
C4 C5 1.419(4) no
C6 C7 1.383(4) no
C6 C11 1.413(4) no
C7 C8 1.386(5) no
C8 C9 1.373(5) no
C9 C10 1.385(6) no
C10 C11 1.389(6) no
C12 C13 1.402(5) no
C12 C17 1.369(6) no
C13 C14 1.419(6) no
C14 C15 1.347(8) no
C15 C16 1.370(6) no
C16 C17 1.390(6) no
C18 C19 1.514(5) no
C18 C20 1.512(4) no
C21 C26 1.403(4) no
C21 C22 1.390(4) no
C22 C23 1.394(4) no
C23 C24 1.382(4) no
C24 C25 1.389(4) no
C25 C26 1.397(4) no
C27 C32 1.402(4) no
C27 C28 1.381(4) no
C28 C29 1.391(4) no
C29 C30 1.377(4) no
C30 C31 1.381(4) no
C31 C32 1.388(4) no
C33 C34 1.521(4) no
C34 C35 1.537(4) no
C36 C37 1.404(4) no
C36 C41 1.395(4) no
C37 C38 1.392(5) no
C38 C39 1.382(6) no
C39 C40 1.374(5) no
C40 C41 1.400(4) no
C42 C43 1.402(4) no
C42 C47 1.391(5) no
C43 C44 1.399(4) no
C44 C45 1.384(6) no
C45 C46 1.356(6) no
C46 C47 1.397(6) no
C1 H1A 0.9500 no
C2 H2A 0.9500 no
C3 H3A 0.9500 no
C4 H4A 0.9500 no
C5 H5A 0.9500 no
C7 H7 0.9500 no
C8 H8 0.9500 no
C9 H9 0.9500 no
C10 H10 0.9500 no
C11 H11 0.9500 no
C13 H13 0.9500 no
C14 H14 0.9500 no
C15 H15 0.9500 no
C16 H16 0.9500 no
C17 H17 0.9500 no
C18 H18 1.0000 no
C19 H19A 0.9800 no
C19 H19B 0.9800 no
C19 H19C 0.9800 no
C20 H20B 0.9800 no
C20 H20A 0.9800 no
C20 H20C 0.9800 no
C22 H22 0.9500 no
C23 H23 0.9500 no
C24 H24 0.9500 no
C25 H25 0.9500 no
C26 H26 0.9500 no
C28 H28 0.9500 no
C29 H29 0.9500 no
C30 H30 0.9500 no
C31 H31 0.9500 no
C32 H32 0.9500 no
C33 H33A 0.9900 no
C33 H33B 0.9900 no
C34 H34 1.0000 no
C35 H35A 0.9800 no
C35 H35C 0.9800 no
C35 H35B 0.9800 no
C37 H37 0.9500 no
C38 H38 0.9500 no
C39 H39 0.9500 no
C40 H40 0.9500 no
C41 H41 0.9500 no
C43 H43 0.9500 no
C44 H44 0.9500 no
C45 H45 0.9500 no
C46 H46 0.9500 no
C47 H47 0.9500 no

loop_
_geom_hbond_atom_site_label_D
_geom_hbond_atom_site_label_H
_geom_hbond_atom_site_label_A
_geom_hbond_distance_DH
_geom_hbond_distance_HA
_geom_hbond_distance_DA
_geom_hbond_angle_DHA
_geom_hbond_site_symmetry_A
_geom_hbond_publ_flag
C33 H33B O1 0.9900 2.5800 3.292(3) 129.00 . yes
C43 H43 O1 0.9500 2.3900 3.293(4) 158.00 . yes
C45 H45 F6A 0.9500 2.5100 3.229(11) 133.00 4_846 yes
C46 H46 F4A 0.9500 2.4400 3.321(7) 155.00 4_846 yes

loop_
_geom_torsion_atom_site_label_1
_geom_torsion_atom_site_label_2
_geom_torsion_atom_site_label_3
_geom_torsion_atom_site_label_4
_geom_torsion
_geom_torsion_publ_flag
P2 Fe1 P1 O1 -21.43(9) no
P3 Fe1 P1 O1 63.89(9) no
C1 Fe1 P1 O1 166.36(12) no
C2 Fe1 P1 O1 -176.02(18) no
C3 Fe1 P1 O1 -117.00(14) no
C4 Fe1 P1 O1 -127.96(12) no
C5 Fe1 P1 O1 -166.11(12) no
P2 Fe1 P1 C6 -145.71(11) no
P3 Fe1 P1 C6 -60.39(11) no
C1 Fe1 P1 C6 42.08(14) no
C2 Fe1 P1 C6 59.7(2) no
C3 Fe1 P1 C6 118.72(15) no
C4 Fe1 P1 C6 107.76(14) no
C5 Fe1 P1 C6 69.61(14) no
P2 Fe1 P1 C12 95.38(15) no
P3 Fe1 P1 C12 -179.29(15) no
C1 Fe1 P1 C12 -76.83(17) no
C2 Fe1 P1 C12 -59.2(2) no
C3 Fe1 P1 C12 -0.18(19) no
C4 Fe1 P1 C12 -11.14(17) no
C5 Fe1 P1 C12 -49.30(17) no
P1 Fe1 P2 C21 -175.18(11) no
P3 Fe1 P2 C21 86.40(11) no
C1 Fe1 P2 C21 -9.7(2) no
C2 Fe1 P2 C21 -8.88(14) no
C3 Fe1 P2 C21 -42.44(13) no
C4 Fe1 P2 C21 -78.75(14) no
C5 Fe1 P2 C21 -85.36(19) no
P1 Fe1 P2 C27 -49.29(12) no
P3 Fe1 P2 C27 -147.71(11) no
C1 Fe1 P2 C27 116.2(2) no
C2 Fe1 P2 C27 117.01(14) no
C3 Fe1 P2 C27 83.45(14) no
C4 Fe1 P2 C27 47.14(14) no
C5 Fe1 P2 C27 40.53(19) no
P1 Fe1 P2 C33 73.24(10) no
P3 Fe1 P2 C33 -25.18(10) no
C1 Fe1 P2 C33 -121.27(19) no
C2 Fe1 P2 C33 -120.46(13) no
C3 Fe1 P2 C33 -154.02(13) no
C4 Fe1 P2 C33 169.68(13) no
C5 Fe1 P2 C33 163.07(18) no
P1 Fe1 P3 C34 -95.74(10) no
P2 Fe1 P3 C34 0.81(10) no
C1 Fe1 P3 C34 150.53(13) no
C2 Fe1 P3 C34 111.01(13) no
C3 Fe1 P3 C34 85.10(14) no
C5 Fe1 P3 C34 174.60(15) no
P1 Fe1 P3 C36 149.13(11) no
P2 Fe1 P3 C36 -114.32(11) no
C1 Fe1 P3 C36 35.40(15) no
C2 Fe1 P3 C36 -4.12(14) no
C3 Fe1 P3 C36 -30.03(16) no
C5 Fe1 P3 C36 59.47(16) no
P1 Fe1 P3 C42 23.26(13) no
P2 Fe1 P3 C42 119.81(12) no
C1 Fe1 P3 C42 -90.47(15) no
C2 Fe1 P3 C42 -129.99(15) no
C3 Fe1 P3 C42 -155.91(16) no
C5 Fe1 P3 C42 -66.41(17) no
C4 Fe1 C2 C3 37.84(17) no
P1 Fe1 C5 C1 -136.81(18) no
P2 Fe1 C5 C1 129.10(17) no
P1 Fe1 C1 C2 165.67(15) no
P2 Fe1 C1 C2 1.2(3) no
P3 Fe1 C1 C2 -91.18(16) no
C3 Fe1 C1 C2 37.55(17) no
C4 Fe1 C1 C2 81.06(19) no
C5 Fe1 C1 C2 118.5(3) no
P1 Fe1 C1 C5 47.15(19) no
P2 Fe1 C1 C5 -117.3(2) no
P3 Fe1 C1 C5 150.29(17) no
C2 Fe1 C1 C5 -118.5(3) no
C3 Fe1 C1 C5 -80.98(19) no
C4 Fe1 C1 C5 -37.47(18) no
C2 Fe1 C3 C4 118.3(2) no
C5 Fe1 C3 C4 38.11(17) no
C5 Fe1 C2 C3 81.28(18) no
C4 Fe1 C2 C1 -80.69(19) no
C5 Fe1 C2 C1 -37.25(17) no
P1 Fe1 C4 C3 167.27(16) no
P1 Fe1 C2 C1 -26.4(3) no
P2 Fe1 C2 C1 -179.35(15) no
P3 Fe1 C2 C1 94.18(16) no
C3 Fe1 C2 C1 -118.5(2) no
C1 Fe1 C3 C2 -37.47(18) no
C4 Fe1 C3 C2 -118.3(2) no
P1 Fe1 C2 C3 92.1(2) no
P2 Fe1 C2 C3 -60.83(17) no
P3 Fe1 C2 C3 -147.30(16) no
C1 Fe1 C2 C3 118.5(2) no
P3 Fe1 C3 C2 43.3(2) no
C1 Fe1 C4 C3 -80.66(19) no
C2 Fe1 C4 C3 -37.58(17) no
C5 Fe1 C3 C2 -80.18(19) no
P3 Fe1 C5 C1 -40.1(2) no
P1 Fe1 C3 C2 -135.62(15) no
P2 Fe1 C3 C2 125.21(16) no
C1 Fe1 C3 C4 80.82(19) no
C3 Fe1 C4 C5 117.5(2) no
C3 Fe1 C5 C1 80.9(2) no
C5 Fe1 C4 C3 -117.5(2) no
P1 Fe1 C3 C4 -17.3(2) no
P2 Fe1 C3 C4 -116.49(16) no
P3 Fe1 C3 C4 161.55(14) no
P2 Fe1 C4 C3 68.43(17) no
C2 Fe1 C5 C1 37.59(18) no
C3 Fe1 C5 C4 -38.20(18) no
C4 Fe1 C5 C1 119.1(3) no
P1 Fe1 C4 C5 -75.19(17) no
P2 Fe1 C4 C5 -174.03(15) no
C1 Fe1 C4 C5 36.88(18) no
C2 Fe1 C4 C5 79.96(19) no
C2 Fe1 C5 C4 -81.47(19) no
P2 Fe1 C5 C4 10.0(3) no
P3 Fe1 C5 C4 -159.17(14) no
P1 Fe1 C5 C4 104.13(17) no
C1 Fe1 C5 C4 -119.1(3) no
C12 P1 O1 C18 46.9(2) no
C6 P1 C12 C17 159.6(3) no
C12 P1 C6 C11 -58.5(3) no
C6 P1 O1 C18 -60.7(2) no
O1 P1 C12 C17 48.1(3) no
O1 P1 C6 C7 -127.8(2) no
O1 P1 C6 C11 48.6(3) no
Fe1 P1 C6 C11 175.8(2) no
Fe1 P1 O1 C18 171.28(18) no
O1 P1 C12 C13 -134.6(3) no
C12 P1 C6 C7 125.1(3) no
Fe1 P1 C12 C17 -75.0(3) no
Fe1 P1 C6 C7 -0.6(3) no
Fe1 P1 C12 C13 102.3(3) no
C6 P1 C12 C13 -23.1(3) no
Fe1 P2 C21 C26 158.1(2) no
C33 P2 C27 C32 -177.0(2) no
C27 P2 C21 C22 -164.0(2) no
C33 P2 C21 C22 89.3(3) no
C21 P2 C27 C32 79.9(2) no
Fe1 P2 C21 C22 -27.2(3) no
C21 P2 C27 C28 -99.9(2) no
C27 P2 C21 C26 21.3(3) no
Fe1 P2 C33 C34 50.4(2) no
Fe1 P2 C27 C28 127.8(2) no
C33 P2 C27 C28 3.3(3) no
C33 P2 C21 C26 -85.4(3) no
Fe1 P2 C27 C32 -52.5(2) no
C21 P2 C33 C34 -71.9(2) no
C27 P2 C33 C34 -175.82(18) no
C42 P3 C36 C37 68.6(3) no
C42 P3 C34 C33 -104.9(2) no
Fe1 P3 C42 C47 130.2(3) no
Fe1 P3 C36 C37 -69.6(3) no
C34 P3 C36 C37 172.4(2) no
C36 P3 C42 C43 173.8(2) no
C34 P3 C42 C43 67.5(3) no
Fe1 P3 C42 C43 -55.0(3) no
C36 P3 C34 C33 151.0(2) no
C42 P3 C34 C35 23.0(2) no
C42 P3 C36 C41 -112.0(3) no
Fe1 P3 C36 C41 109.9(2) no
Fe1 P3 C34 C33 29.1(2) no
C34 P3 C36 C41 -8.1(3) no
C36 P3 C34 C35 -81.2(2) no
C36 P3 C42 C47 -1.0(3) no
Fe1 P3 C34 C35 156.93(19) no
C34 P3 C42 C47 -107.3(3) no
P1 O1 C18 C20 -128.2(2) no
P1 O1 C18 C19 110.1(3) no
C2 C1 C5 C4 -0.8(3) no
C2 C1 C5 Fe1 -60.3(2) no
C5 C1 C2 Fe1 60.3(2) no
C5 C1 C2 C3 0.1(3) no
Fe1 C1 C5 C4 59.6(2) no
Fe1 C1 C2 C3 -60.1(2) no
C1 C2 C3 C4 0.5(3) no
Fe1 C2 C3 C4 -60.1(2) no
C1 C2 C3 Fe1 60.6(2) no
C2 C3 C4 Fe1 60.9(2) no
C2 C3 C4 C5 -1.0(3) no
Fe1 C3 C4 C5 -61.9(2) no
C3 C4 C5 C1 1.1(3) no
C3 C4 C5 Fe1 61.7(2) no
Fe1 C4 C5 C1 -60.6(2) no
P1 C6 C11 C10 -173.4(3) no
P1 C6 C7 C8 174.9(3) no
C7 C6 C11 C10 3.1(5) no
C11 C6 C7 C8 -1.7(5) no
C6 C7 C8 C9 -1.7(5) no
C7 C8 C9 C10 3.7(6) no
C8 C9 C10 C11 -2.2(6) no
C9 C10 C11 C6 -1.3(6) no
C13 C12 C17 C16 -0.2(5) no
P1 C12 C17 C16 177.2(3) no
P1 C12 C13 C14 -176.4(3) no
C17 C12 C13 C14 0.9(5) no
C12 C13 C14 C15 -1.8(6) no
C13 C14 C15 C16 2.0(7) no
C14 C15 C16 C17 -1.3(6) no
C15 C16 C17 C12 0.4(6) no
P2 C21 C26 C25 174.8(2) no
C26 C21 C22 C23 1.2(4) no
P2 C21 C22 C23 -173.7(2) no
C22 C21 C26 C25 0.0(4) no
C21 C22 C23 C24 -1.6(5) no
C22 C23 C24 C25 0.6(4) no
C23 C24 C25 C26 0.6(4) no
C24 C25 C26 C21 -0.9(4) no
P2 C27 C32 C31 177.7(2) no
P2 C27 C28 C29 -178.5(2) no
C32 C27 C28 C29 1.8(4) no
C28 C27 C32 C31 -2.5(4) no
C27 C28 C29 C30 0.2(4) no
C28 C29 C30 C31 -1.5(5) no
C29 C30 C31 C32 0.8(5) no
C30 C31 C32 C27 1.3(4) no
P2 C33 C34 C35 -178.7(2) no
P2 C33 C34 P3 -48.8(2) no
P3 C36 C37 C38 -179.9(3) no
C37 C36 C41 C40 0.5(4) no
C41 C36 C37 C38 0.6(5) no
P3 C36 C41 C40 -179.0(2) no
C36 C37 C38 C39 -1.0(5) no
C37 C38 C39 C40 0.3(6) no
C38 C39 C40 C41 0.8(5) no
C39 C40 C41 C36 -1.2(5) no
P3 C42 C43 C44 -174.9(2) no
C47 C42 C43 C44 0.2(5) no
P3 C42 C47 C46 175.1(3) no
C43 C42 C47 C46 0.4(5) no
C42 C43 C44 C45 -1.4(5) no
C43 C44 C45 C46 2.1(6) no
C44 C45 C46 C47 -1.6(6) no
C45 C46 C47 C42 0.3(6) no

loop_
_platon_squeeze_void_nr
_platon_squeeze_void_average_x
_platon_squeeze_void_average_y
_platon_squeeze_void_average_z
_platon_squeeze_void_volume
_platon_squeeze_void_count_electrons
_platon_squeeze_void_content
1 0.233 0.464 0.178 124 26 'methanol, ethanol (mixed postition)'
2 -0.233 -0.036 0.322 124 26 'methanol, ethanol (mixed postition)'
3 0.267 0.536 0.678 124 26 'methanol, ethanol (mixed postition)'
4 0.733 1.036 0.822 124 26 'methanol, ethanol (mixed postition)'
